data_4083210
loop_
_publ_author_name
'Wahlicht, Sven'
'Brendler, Erica'
'Heine, Thomas'
'Zhechkov, Lyuben'
'Wagler, J\"org'

_publ_section_title
;
 7-Azaindol-1-yl(organo)silanes and Their PdCl2Complexes: Pd-Capped
 Tetrahedral Silicon Coordination Spheres and Paddlewheels with a Pd--Si
 Axis
;
_journal_issue 10
_journal_name_full Organometallics
_journal_page_first 2479
_journal_paper_doi 10.1021/om401220m
_journal_volume 33
_journal_year 2014
_chemical_formula_moiety 'C16 H16 N4 Si'
_chemical_formula_sum 'C16 H16 N4 Si'
_chemical_formula_weight 292.42
_chemical_name_systematic
; 
 ? 
;
_space_group_IT_number 2
_symmetry_cell_setting triclinic
_symmetry_space_group_name_Hall '-P 1'
_symmetry_space_group_name_H-M 'P -1'
_atom_sites_solution_hydrogens geom
_atom_sites_solution_primary direct
_atom_sites_solution_secondary difmap
_audit_creation_method SHELXL-97
_cell_angle_alpha 68.015(4)
_cell_angle_beta 72.939(5)
_cell_angle_gamma 82.864(5)
_cell_formula_units_Z 4
_cell_length_a 9.2632(5)
_cell_length_b 13.1686(8)
_cell_length_c 13.9409(8)
_cell_measurement_reflns_used 20703
_cell_measurement_temperature 150(2)
_cell_measurement_theta_max 28.50
_cell_measurement_theta_min 2.30
_cell_volume 1507.30(16)
_computing_structure_refinement 'SHELXL-97 (Sheldrick, 1997)'
_computing_structure_solution 'SHELXS-97 (Sheldrick, 1990)'
_diffrn_ambient_temperature 150(2)
_diffrn_measured_fraction_theta_full 0.998
_diffrn_measured_fraction_theta_max 0.998
_diffrn_measurement_device_type 'Stoe IPDS-2T'
_diffrn_measurement_method 'omega scans'
_diffrn_radiation_monochromator graphite
_diffrn_radiation_source 'fine-focus sealed tube'
_diffrn_radiation_type MoK\a
_diffrn_radiation_wavelength 0.71073
_diffrn_reflns_av_R_equivalents 0.0248
_diffrn_reflns_av_sigmaI/netI 0.0190
_diffrn_reflns_limit_h_max 11
_diffrn_reflns_limit_h_min -12
_diffrn_reflns_limit_k_max 17
_diffrn_reflns_limit_k_min -17
_diffrn_reflns_limit_l_max 18
_diffrn_reflns_limit_l_min -18
_diffrn_reflns_number 21783
_diffrn_reflns_theta_full 28.00
_diffrn_reflns_theta_max 28.00
_diffrn_reflns_theta_min 2.44
_exptl_absorpt_coefficient_mu 0.155
_exptl_absorpt_correction_T_max 0.9900
_exptl_absorpt_correction_T_min 0.9629
_exptl_absorpt_correction_type integration
_exptl_absorpt_process_details XShape
_exptl_crystal_colour colorless
_exptl_crystal_density_diffrn 1.289
_exptl_crystal_density_method 'not measured'
_exptl_crystal_description piece
_exptl_crystal_F_000 616
_exptl_crystal_size_max 0.40
_exptl_crystal_size_mid 0.35
_exptl_crystal_size_min 0.25
_refine_diff_density_max 0.360
_refine_diff_density_min -0.242
_refine_diff_density_rms 0.043
_refine_ls_extinction_method none
_refine_ls_goodness_of_fit_ref 1.030
_refine_ls_hydrogen_treatment constr
_refine_ls_matrix_type full
_refine_ls_number_parameters 383
_refine_ls_number_reflns 7265
_refine_ls_number_restraints 0
_refine_ls_restrained_S_all 1.030
_refine_ls_R_factor_all 0.0413
_refine_ls_R_factor_gt 0.0339
_refine_ls_shift/su_max 0.001
_refine_ls_shift/su_mean 0.000
_refine_ls_structure_factor_coef Fsqd
_refine_ls_weighting_details 'calc w=1/[\s^2^(Fo^2^)+(0.0471P)^2^+0.4714P] where P=(Fo^2^+2Fc^2^)/3'
_refine_ls_weighting_scheme calc
_refine_ls_wR_factor_gt 0.0872
_refine_ls_wR_factor_ref 0.0907
_reflns_number_gt 6322
_reflns_number_total 7265
_reflns_threshold_expression >2sigma(I)
_cod_data_source_file om401220m_si_002.cif
_cod_data_source_block Me2SiL2
_cod_depositor_comments 'Adding full bibliography for 4083204--4083216.cif.'
_cod_original_cell_volume 1507.30(15)
_cod_original_sg_symbol_Hall -P1
_cod_original_sg_symbol_H-M P-1
_cod_database_code 4083210

loop_
_symmetry_equiv_pos_as_xyz
'x, y, z'
'-x, -y, -z'

loop_
_atom_site_label
_atom_site_type_symbol
_atom_site_fract_x
_atom_site_fract_y
_atom_site_fract_z
_atom_site_U_iso_or_equiv
_atom_site_adp_type
_atom_site_occupancy
_atom_site_symmetry_multiplicity
_atom_site_calc_flag
_atom_site_refinement_flags
Si1 Si 0.65671(4) 0.35778(3) 0.15758(3) 0.02167(8) Uani 1 1 d .
N1 N 0.67942(11) 0.23454(8) 0.13241(8) 0.0226(2) Uani 1 1 d .
N2 N 0.45842(11) 0.14100(8) 0.26437(8) 0.0248(2) Uani 1 1 d .
N3 N 0.68982(11) 0.32760(8) 0.28367(8) 0.0228(2) Uani 1 1 d .
N4 N 0.95905(12) 0.29795(8) 0.23480(9) 0.0260(2) Uani 1 1 d .
C1 C 0.79898(14) 0.20431(11) 0.05884(10) 0.0287(3) Uani 1 1 d .
H1 H 0.8808 0.2504 0.0110 0.034 Uiso 1 1 calc R
C2 C 0.78311(16) 0.10122(12) 0.06458(11) 0.0333(3) Uani 1 1 d .
H2 H 0.8501 0.0634 0.0227 0.040 Uiso 1 1 calc R
C3 C 0.64616(15) 0.06005(10) 0.14579(10) 0.0279(3) Uani 1 1 d .
C4 C 0.56389(19) -0.03619(11) 0.18944(12) 0.0373(3) Uani 1 1 d .
H4 H 0.5980 -0.0958 0.1654 0.045 Uiso 1 1 calc R
C5 C 0.43115(18) -0.04166(11) 0.26888(12) 0.0378(3) Uani 1 1 d .
H5 H 0.3718 -0.1057 0.2999 0.045 Uiso 1 1 calc R
C6 C 0.38389(15) 0.04654(11) 0.30373(10) 0.0314(3) Uani 1 1 d .
H6 H 0.2926 0.0393 0.3592 0.038 Uiso 1 1 calc R
C7 C 0.58564(13) 0.14434(9) 0.18674(9) 0.0214(2) Uani 1 1 d .
C8 C 0.58222(15) 0.31402(10) 0.38160(10) 0.0293(3) Uani 1 1 d .
H8 H 0.4768 0.3263 0.3894 0.035 Uiso 1 1 calc R
C9 C 0.64697(17) 0.28112(11) 0.46413(11) 0.0349(3) Uani 1 1 d .
H9 H 0.5964 0.2672 0.5376 0.042 Uiso 1 1 calc R
C10 C 0.80599(16) 0.27131(10) 0.41948(10) 0.0300(3) Uani 1 1 d .
C11 C 0.9343(2) 0.24051(12) 0.45781(13) 0.0416(4) Uani 1 1 d .
H11 H 0.9276 0.2210 0.5318 0.050 Uiso 1 1 calc R
C12 C 1.07126(19) 0.23946(12) 0.38400(14) 0.0435(4) Uani 1 1 d .
H12 H 1.1609 0.2195 0.4071 0.052 Uiso 1 1 calc R
C13 C 1.07876(15) 0.26762(11) 0.27548(13) 0.0349(3) Uani 1 1 d .
H13 H 1.1749 0.2651 0.2274 0.042 Uiso 1 1 calc R
C14 C 0.82842(13) 0.29937(9) 0.30783(9) 0.0220(2) Uani 1 1 d .
C15 C 0.79721(16) 0.45539(11) 0.05072(11) 0.0350(3) Uani 1 1 d .
H15A H 0.8988 0.4234 0.0491 0.053 Uiso 1 1 calc R
H15B H 0.7900 0.5235 0.0651 0.053 Uiso 1 1 calc R
H15C H 0.7773 0.4711 -0.0188 0.053 Uiso 1 1 calc R
C16 C 0.46085(15) 0.41043(11) 0.16542(13) 0.0348(3) Uani 1 1 d .
H16A H 0.4344 0.4163 0.1004 0.052 Uiso 1 1 calc R
H16B H 0.4524 0.4828 0.1715 0.052 Uiso 1 1 calc R
H16C H 0.3918 0.3601 0.2285 0.052 Uiso 1 1 calc R
Si2 Si 0.87118(3) 0.62207(2) 0.32616(2) 0.01908(8) Uani 1 1 d .
N5 N 0.93447(11) 0.75314(8) 0.29779(8) 0.02051(19) Uani 1 1 d .
N6 N 0.72311(11) 0.81632(8) 0.41125(8) 0.0244(2) Uani 1 1 d .
N7 N 0.71481(11) 0.63675(8) 0.27382(8) 0.02140(19) Uani 1 1 d .
N8 N 0.83599(12) 0.73369(9) 0.08789(8) 0.0277(2) Uani 1 1 d .
C17 C 1.06848(14) 0.80199(10) 0.22462(10) 0.0269(2) Uani 1 1 d .
H17 H 1.1429 0.7667 0.1838 0.032 Uiso 1 1 calc R
C18 C 1.07873(15) 0.90612(10) 0.21919(11) 0.0301(3) Uani 1 1 d .
H18 H 1.1596 0.9549 0.1756 0.036 Uiso 1 1 calc R
C19 C 0.94408(14) 0.92832(9) 0.29181(10) 0.0243(2) Uani 1 1 d .
C20 C 0.88353(16) 1.01663(10) 0.32408(11) 0.0312(3) Uani 1 1 d .
H20 H 0.9361 1.0835 0.2958 0.037 Uiso 1 1 calc R
C21 C 0.74428(16) 1.00300(10) 0.39874(11) 0.0326(3) Uani 1 1 d .
H21 H 0.6994 1.0613 0.4225 0.039 Uiso 1 1 calc R
C22 C 0.66903(15) 0.90365(10) 0.43956(10) 0.0288(3) Uani 1 1 d .
H22 H 0.5734 0.8975 0.4907 0.035 Uiso 1 1 calc R
C23 C 0.85705(13) 0.83222(9) 0.33878(9) 0.0198(2) Uani 1 1 d .
C24 C 0.56531(14) 0.60848(10) 0.33081(10) 0.0274(3) Uani 1 1 d .
H24 H 0.5330 0.5697 0.4060 0.033 Uiso 1 1 calc R
C25 C 0.47181(14) 0.64326(11) 0.26541(11) 0.0299(3) Uani 1 1 d .
H25 H 0.3658 0.6332 0.2862 0.036 Uiso 1 1 calc R
C26 C 0.56371(13) 0.69799(10) 0.15905(10) 0.0243(2) Uani 1 1 d .
C27 C 0.54051(15) 0.75390(11) 0.05737(11) 0.0315(3) Uani 1 1 d .
H27 H 0.4428 0.7608 0.0462 0.038 Uiso 1 1 calc R
C28 C 0.66564(16) 0.79869(13) -0.02633(11) 0.0375(3) Uani 1 1 d .
H28 H 0.6544 0.8379 -0.0965 0.045 Uiso 1 1 calc R
C29 C 0.80830(16) 0.78665(13) -0.00828(11) 0.0361(3) Uani 1 1 d .
H29 H 0.8915 0.8180 -0.0680 0.043 Uiso 1 1 calc R
C30 C 0.71310(13) 0.69227(9) 0.16736(9) 0.0208(2) Uani 1 1 d .
C31 C 1.02860(14) 0.55130(10) 0.25824(11) 0.0281(3) Uani 1 1 d .
H31A H 1.0543 0.5918 0.1806 0.042 Uiso 1 1 calc R
H31B H 0.9984 0.4770 0.2731 0.042 Uiso 1 1 calc R
H31C H 1.1167 0.5475 0.2849 0.042 Uiso 1 1 calc R
C32 C 0.80359(15) 0.54963(10) 0.47309(10) 0.0281(3) Uani 1 1 d .
H32A H 0.8819 0.5508 0.5070 0.042 Uiso 1 1 calc R
H32B H 0.7812 0.4736 0.4878 0.042 Uiso 1 1 calc R
H32C H 0.7118 0.5862 0.5021 0.042 Uiso 1 1 calc R

loop_
_atom_site_aniso_label
_atom_site_aniso_U_11
_atom_site_aniso_U_22
_atom_site_aniso_U_33
_atom_site_aniso_U_23
_atom_site_aniso_U_13
_atom_site_aniso_U_12
Si1 0.01973(15) 0.02199(15) 0.02415(16) -0.00725(12) -0.00746(12) -0.00270(11)
N1 0.0194(5) 0.0268(5) 0.0226(5) -0.0098(4) -0.0051(4) -0.0019(4)
N2 0.0234(5) 0.0274(5) 0.0233(5) -0.0074(4) -0.0069(4) -0.0025(4)
N3 0.0202(5) 0.0251(5) 0.0243(5) -0.0105(4) -0.0048(4) -0.0013(4)
N4 0.0220(5) 0.0236(5) 0.0368(6) -0.0143(4) -0.0092(4) -0.0010(4)
C1 0.0203(6) 0.0421(7) 0.0232(6) -0.0126(5) -0.0054(4) 0.0033(5)
C2 0.0332(7) 0.0410(7) 0.0301(6) -0.0191(6) -0.0116(5) 0.0129(6)
C3 0.0340(7) 0.0277(6) 0.0287(6) -0.0135(5) -0.0168(5) 0.0079(5)
C4 0.0562(9) 0.0225(6) 0.0439(8) -0.0144(6) -0.0284(7) 0.0063(6)
C5 0.0503(9) 0.0237(6) 0.0404(8) -0.0004(5) -0.0249(7) -0.0092(6)
C6 0.0313(7) 0.0316(6) 0.0273(6) -0.0014(5) -0.0112(5) -0.0073(5)
C7 0.0235(5) 0.0227(5) 0.0217(5) -0.0083(4) -0.0112(4) 0.0009(4)
C8 0.0282(6) 0.0271(6) 0.0286(6) -0.0112(5) 0.0000(5) -0.0014(5)
C9 0.0466(8) 0.0295(6) 0.0247(6) -0.0100(5) -0.0030(6) -0.0015(6)
C10 0.0434(7) 0.0217(5) 0.0281(6) -0.0088(5) -0.0145(5) -0.0001(5)
C11 0.0616(10) 0.0320(7) 0.0412(8) -0.0110(6) -0.0335(8) 0.0054(6)
C12 0.0461(9) 0.0328(7) 0.0654(10) -0.0178(7) -0.0383(8) 0.0086(6)
C13 0.0257(6) 0.0283(6) 0.0587(9) -0.0208(6) -0.0176(6) 0.0034(5)
C14 0.0248(6) 0.0180(5) 0.0274(6) -0.0097(4) -0.0108(4) -0.0006(4)
C15 0.0372(7) 0.0327(7) 0.0299(7) -0.0035(5) -0.0071(6) -0.0113(6)
C16 0.0292(7) 0.0291(6) 0.0512(8) -0.0163(6) -0.0178(6) 0.0043(5)
Si2 0.02054(15) 0.01764(14) 0.01927(15) -0.00619(11) -0.00622(11) -0.00013(11)
N5 0.0190(4) 0.0210(4) 0.0222(5) -0.0088(4) -0.0048(4) -0.0006(3)
N6 0.0239(5) 0.0246(5) 0.0258(5) -0.0107(4) -0.0064(4) 0.0009(4)
N7 0.0212(5) 0.0221(4) 0.0203(5) -0.0066(4) -0.0048(4) -0.0034(4)
N8 0.0220(5) 0.0353(6) 0.0223(5) -0.0059(4) -0.0061(4) -0.0020(4)
C17 0.0227(6) 0.0295(6) 0.0265(6) -0.0104(5) -0.0016(5) -0.0037(5)
C18 0.0282(6) 0.0274(6) 0.0315(6) -0.0081(5) -0.0033(5) -0.0087(5)
C19 0.0272(6) 0.0208(5) 0.0260(6) -0.0063(4) -0.0106(5) -0.0029(4)
C20 0.0390(7) 0.0206(5) 0.0373(7) -0.0110(5) -0.0133(6) -0.0025(5)
C21 0.0413(7) 0.0247(6) 0.0375(7) -0.0166(5) -0.0145(6) 0.0062(5)
C22 0.0273(6) 0.0299(6) 0.0307(6) -0.0148(5) -0.0069(5) 0.0049(5)
C23 0.0225(5) 0.0195(5) 0.0205(5) -0.0079(4) -0.0096(4) 0.0008(4)
C24 0.0235(6) 0.0303(6) 0.0252(6) -0.0072(5) -0.0025(5) -0.0072(5)
C25 0.0209(6) 0.0362(7) 0.0317(6) -0.0110(5) -0.0050(5) -0.0064(5)
C26 0.0218(6) 0.0256(5) 0.0288(6) -0.0119(5) -0.0085(5) -0.0011(4)
C27 0.0252(6) 0.0408(7) 0.0328(7) -0.0132(6) -0.0146(5) 0.0015(5)
C28 0.0330(7) 0.0517(8) 0.0253(6) -0.0067(6) -0.0144(5) 0.0015(6)
C29 0.0271(7) 0.0508(8) 0.0228(6) -0.0038(6) -0.0065(5) -0.0033(6)
C30 0.0215(5) 0.0208(5) 0.0224(5) -0.0086(4) -0.0077(4) -0.0007(4)
C31 0.0289(6) 0.0240(6) 0.0327(6) -0.0130(5) -0.0082(5) 0.0039(5)
C32 0.0321(6) 0.0263(6) 0.0223(6) -0.0047(5) -0.0072(5) -0.0007(5)

loop_
_atom_type_symbol
_atom_type_description
_atom_type_scat_dispersion_real
_atom_type_scat_dispersion_imag
_atom_type_scat_source
C C 0.0033 0.0016 'International Tables Vol C Tables 4.2.6.8 and 6.1.1.4'
H H 0.0000 0.0000 'International Tables Vol C Tables 4.2.6.8 and 6.1.1.4'
N N 0.0061 0.0033 'International Tables Vol C Tables 4.2.6.8 and 6.1.1.4'
Si Si 0.0817 0.0704 'International Tables Vol C Tables 4.2.6.8 and 6.1.1.4'

loop_
_geom_angle_atom_site_label_1
_geom_angle_atom_site_label_2
_geom_angle_atom_site_label_3
_geom_angle
N1 Si1 N3 107.22(5)
N1 Si1 C15 108.06(6)
N3 Si1 C15 110.54(6)
N1 Si1 C16 110.24(6)
N3 Si1 C16 108.08(6)
C15 Si1 C16 112.58(7)
C7 N1 C1 105.94(10)
C7 N1 Si1 126.45(8)
C1 N1 Si1 127.51(9)
C7 N2 C6 113.82(11)
C14 N3 C8 105.87(10)
C14 N3 Si1 126.31(8)
C8 N3 Si1 127.41(9)
C14 N4 C13 113.94(12)
C2 C1 N1 111.49(12)
C2 C1 H1 124.3
N1 C1 H1 124.3
C1 C2 C3 106.99(11)
C1 C2 H2 126.5
C3 C2 H2 126.5
C4 C3 C7 116.92(13)
C4 C3 C2 136.63(13)
C7 C3 C2 106.44(11)
C5 C4 C3 117.63(12)
C5 C4 H4 121.2
C3 C4 H4 121.2
C4 C5 C6 120.22(12)
C4 C5 H5 119.9
C6 C5 H5 119.9
N2 C6 C5 124.59(13)
N2 C6 H6 117.7
C5 C6 H6 117.7
N2 C7 N1 124.06(10)
N2 C7 C3 126.81(11)
N1 C7 C3 109.13(11)
C9 C8 N3 111.56(12)
C9 C8 H8 124.2
N3 C8 H8 124.2
C8 C9 C10 107.00(12)
C8 C9 H9 126.5
C10 C9 H9 126.5
C11 C10 C14 116.77(13)
C11 C10 C9 136.86(13)
C14 C10 C9 106.35(11)
C12 C11 C10 117.49(13)
C12 C11 H11 121.3
C10 C11 H11 121.3
C11 C12 C13 120.43(13)
C11 C12 H12 119.8
C13 C12 H12 119.8
N4 C13 C12 124.29(14)
N4 C13 H13 117.9
C12 C13 H13 117.9
N4 C14 N3 123.72(11)
N4 C14 C10 127.07(11)
N3 C14 C10 109.20(11)
Si1 C15 H15A 109.5
Si1 C15 H15B 109.5
H15A C15 H15B 109.5
Si1 C15 H15C 109.5
H15A C15 H15C 109.5
H15B C15 H15C 109.5
Si1 C16 H16A 109.5
Si1 C16 H16B 109.5
H16A C16 H16B 109.5
Si1 C16 H16C 109.5
H16A C16 H16C 109.5
H16B C16 H16C 109.5
N5 Si2 N7 108.46(5)
N5 Si2 C31 106.88(5)
N7 Si2 C31 110.17(5)
N5 Si2 C32 110.47(5)
N7 Si2 C32 106.77(5)
C31 Si2 C32 114.00(6)
C23 N5 C17 105.98(9)
C23 N5 Si2 126.88(8)
C17 N5 Si2 127.04(8)
C23 N6 C22 113.94(10)
C30 N7 C24 105.86(10)
C30 N7 Si2 125.98(8)
C24 N7 Si2 127.70(8)
C30 N8 C29 113.92(11)
C18 C17 N5 111.55(11)
C18 C17 H17 124.2
N5 C17 H17 124.2
C17 C18 C19 106.83(11)
C17 C18 H18 126.6
C19 C18 H18 126.6
C20 C19 C23 116.93(11)
C20 C19 C18 136.51(12)
C23 C19 C18 106.56(10)
C21 C20 C19 117.48(12)
C21 C20 H20 121.3
C19 C20 H20 121.3
C20 C21 C22 120.29(12)
C20 C21 H21 119.9
C22 C21 H21 119.9
N6 C22 C21 124.33(12)
N6 C22 H22 117.8
C21 C22 H22 117.8
N6 C23 N5 123.88(10)
N6 C23 C19 127.04(11)
N5 C23 C19 109.08(10)
C25 C24 N7 111.60(11)
C25 C24 H24 124.2
N7 C24 H24 124.2
C24 C25 C26 106.86(11)
C24 C25 H25 126.6
C26 C25 H25 126.6
C27 C26 C30 117.08(11)
C27 C26 C25 136.61(12)
C30 C26 C25 106.28(11)
C28 C27 C26 117.27(12)
C28 C27 H27 121.4
C26 C27 H27 121.4
C27 C28 C29 120.38(12)
C27 C28 H28 119.8
C29 C28 H28 119.8
N8 C29 C28 124.43(12)
N8 C29 H29 117.8
C28 C29 H29 117.8
N8 C30 N7 123.69(10)
N8 C30 C26 126.91(11)
N7 C30 C26 109.39(10)
Si2 C31 H31A 109.5
Si2 C31 H31B 109.5
H31A C31 H31B 109.5
Si2 C31 H31C 109.5
H31A C31 H31C 109.5
H31B C31 H31C 109.5
Si2 C32 H32A 109.5
Si2 C32 H32B 109.5
H32A C32 H32B 109.5
Si2 C32 H32C 109.5
H32A C32 H32C 109.5
H32B C32 H32C 109.5

loop_
_geom_bond_atom_site_label_1
_geom_bond_atom_site_label_2
_geom_bond_distance
Si1 N1 1.7606(10)
Si1 N3 1.7619(10)
Si1 C15 1.8465(13)
Si1 C16 1.8473(14)
N1 C7 1.3914(15)
N1 C1 1.4023(15)
N2 C7 1.3382(15)
N2 C6 1.3435(16)
N3 C14 1.3934(15)
N3 C8 1.3973(15)
N4 C14 1.3367(16)
N4 C13 1.3417(16)
C1 C2 1.354(2)
C1 H1 0.9500
C2 C3 1.433(2)
C2 H2 0.9500
C3 C4 1.3955(19)
C3 C7 1.4157(16)
C4 C5 1.381(2)
C4 H4 0.9500
C5 C6 1.396(2)
C5 H5 0.9500
C6 H6 0.9500
C8 C9 1.356(2)
C8 H8 0.9500
C9 C10 1.431(2)
C9 H9 0.9500
C10 C11 1.397(2)
C10 C14 1.4146(17)
C11 C12 1.382(2)
C11 H11 0.9500
C12 C13 1.398(2)
C12 H12 0.9500
C13 H13 0.9500
C15 H15A 0.9800
C15 H15B 0.9800
C15 H15C 0.9800
C16 H16A 0.9800
C16 H16B 0.9800
C16 H16C 0.9800
Si2 N5 1.7560(10)
Si2 N7 1.7644(10)
Si2 C31 1.8451(13)
Si2 C32 1.8522(12)
N5 C23 1.3946(14)
N5 C17 1.3998(15)
N6 C23 1.3321(15)
N6 C22 1.3453(16)
N7 C30 1.3914(15)
N7 C24 1.3959(15)
N8 C30 1.3352(15)
N8 C29 1.3442(16)
C17 C18 1.3585(17)
C17 H17 0.9500
C18 C19 1.4339(18)
C18 H18 0.9500
C19 C20 1.3968(17)
C19 C23 1.4154(16)
C20 C21 1.382(2)
C20 H20 0.9500
C21 C22 1.3991(19)
C21 H21 0.9500
C22 H22 0.9500
C24 C25 1.3577(18)
C24 H24 0.9500
C25 C26 1.4333(17)
C25 H25 0.9500
C26 C27 1.3984(17)
C26 C30 1.4127(16)
C27 C28 1.383(2)
C27 H27 0.9500
C28 C29 1.3957(19)
C28 H28 0.9500
C29 H29 0.9500
C31 H31A 0.9800
C31 H31B 0.9800
C31 H31C 0.9800
C32 H32A 0.9800
C32 H32B 0.9800
C32 H32C 0.9800

loop_
_geom_torsion_atom_site_label_1
_geom_torsion_atom_site_label_2
_geom_torsion_atom_site_label_3
_geom_torsion_atom_site_label_4
_geom_torsion
N3 Si1 N1 C7 68.46(10)
C15 Si1 N1 C7 -172.38(10)
C16 Si1 N1 C7 -48.96(11)
N3 Si1 N1 C1 -107.40(10)
C15 Si1 N1 C1 11.77(12)
C16 Si1 N1 C1 135.18(11)
N1 Si1 N3 C14 69.89(10)
C15 Si1 N3 C14 -47.67(11)
C16 Si1 N3 C14 -171.29(9)
N1 Si1 N3 C8 -101.71(10)
C15 Si1 N3 C8 140.73(11)
C16 Si1 N3 C8 17.11(12)
C7 N1 C1 C2 0.42(14)
Si1 N1 C1 C2 176.96(9)
N1 C1 C2 C3 0.10(14)
C1 C2 C3 C4 178.39(15)
C1 C2 C3 C7 -0.57(14)
C7 C3 C4 C5 -0.24(18)
C2 C3 C4 C5 -179.12(14)
C3 C4 C5 C6 -0.6(2)
C7 N2 C6 C5 -0.05(18)
C4 C5 C6 N2 0.8(2)
C6 N2 C7 N1 178.45(11)
C6 N2 C7 C3 -0.92(17)
C1 N1 C7 N2 179.77(11)
Si1 N1 C7 N2 3.18(16)
C1 N1 C7 C3 -0.77(12)
Si1 N1 C7 C3 -177.36(8)
C4 C3 C7 N2 1.08(18)
C2 C3 C7 N2 -179.72(11)
C4 C3 C7 N1 -178.35(10)
C2 C3 C7 N1 0.84(13)
C14 N3 C8 C9 1.16(14)
Si1 N3 C8 C9 174.13(9)
N3 C8 C9 C10 -0.45(15)
C8 C9 C10 C11 -178.79(15)
C8 C9 C10 C14 -0.44(14)
C14 C10 C11 C12 -0.35(19)
C9 C10 C11 C12 177.88(15)
C10 C11 C12 C13 -0.5(2)
C14 N4 C13 C12 0.05(18)
C11 C12 C13 N4 0.7(2)
C13 N4 C14 N3 -179.55(10)
C13 N4 C14 C10 -1.02(17)
C8 N3 C14 N4 177.35(11)
Si1 N3 C14 N4 4.27(16)
C8 N3 C14 C10 -1.41(12)
Si1 N3 C14 C10 -174.48(8)
C11 C10 C14 N4 1.19(18)
C9 C10 C14 N4 -177.54(11)
C11 C10 C14 N3 179.90(11)
C9 C10 C14 N3 1.16(13)
N7 Si2 N5 C23 66.18(10)
C31 Si2 N5 C23 -175.05(9)
C32 Si2 N5 C23 -50.52(11)
N7 Si2 N5 C17 -109.56(10)
C31 Si2 N5 C17 9.20(11)
C32 Si2 N5 C17 133.74(10)
N5 Si2 N7 C30 56.94(10)
C31 Si2 N7 C30 -59.73(11)
C32 Si2 N7 C30 175.99(9)
N5 Si2 N7 C24 -114.13(10)
C31 Si2 N7 C24 129.21(11)
C32 Si2 N7 C24 4.93(12)
C23 N5 C17 C18 0.72(14)
Si2 N5 C17 C18 177.18(9)
N5 C17 C18 C19 -0.49(15)
C17 C18 C19 C20 -179.69(14)
C17 C18 C19 C23 0.07(14)
C23 C19 C20 C21 -0.07(18)
C18 C19 C20 C21 179.67(14)
C19 C20 C21 C22 0.2(2)
C23 N6 C22 C21 -0.46(18)
C20 C21 C22 N6 0.1(2)
C22 N6 C23 N5 179.99(11)
C22 N6 C23 C19 0.58(17)
C17 N5 C23 N6 179.84(11)
Si2 N5 C23 N6 3.37(16)
C17 N5 C23 C19 -0.65(12)
Si2 N5 C23 C19 -177.12(8)
C20 C19 C23 N6 -0.33(18)
C18 C19 C23 N6 179.86(11)
C20 C19 C23 N5 -179.81(10)
C18 C19 C23 N5 0.37(13)
C30 N7 C24 C25 0.13(14)
Si2 N7 C24 C25 172.62(9)
N7 C24 C25 C26 -0.17(15)
C24 C25 C26 C27 -177.88(15)
C24 C25 C26 C30 0.15(14)
C30 C26 C27 C28 0.07(19)
C25 C26 C27 C28 177.94(15)
C26 C27 C28 C29 0.6(2)
C30 N8 C29 C28 -0.1(2)
C27 C28 C29 N8 -0.6(3)
C29 N8 C30 N7 -178.32(12)
C29 N8 C30 C26 0.80(19)
C24 N7 C30 N8 179.22(11)
Si2 N7 C30 N8 6.56(16)
C24 N7 C30 C26 -0.03(13)
Si2 N7 C30 C26 -172.69(8)
C27 C26 C30 N8 -0.81(19)
C25 C26 C30 N8 -179.29(12)
C27 C26 C30 N7 178.41(11)
C25 C26 C30 N7 -0.07(13)
